data_4063877
loop_
_publ_author_name
'Wells, Kyle D.'
'McDonald, Robert'
'Ferguson, Michael J.'
'Cowie, Martin'

_publ_section_title
;
 Influences of N-Heterocyclic Carbene and PMe3Ligands on the Tautomerism
 between Methylene/Hydride and Bridging Methyl Complexes of Rh/Os and
 Unusual Examples of Ligand Deprotonation by the NHC Group
;
_journal_issue 10
_journal_name_full Organometallics
_journal_page_first 2654
_journal_paper_doi 10.1021/om1010066
_journal_volume 30
_journal_year 2011
_chemical_formula_moiety 'C60 H56 N2 O3 Os P4 Rh, C F3 O3 S, 2(C4 H10 O)'
_chemical_formula_sum 'C69 H76 F3 N2 O8 Os P4 Rh S'
_chemical_formula_weight 1567.37
_chemical_name_systematic
;
 ?
;
_space_group_IT_number 14
_symmetry_cell_setting monoclinic
_symmetry_space_group_name_Hall '-P 2yn'
_symmetry_space_group_name_H-M 'P 1 21/n 1'
_atom_sites_solution_hydrogens geom
_atom_sites_solution_primary direct
_atom_sites_solution_secondary difmap
_audit_creation_method SHELXL-97
_cell_angle_alpha 90.00
_cell_angle_beta 92.3150(18)
_cell_angle_gamma 90.00
_cell_formula_units_Z 4
_cell_length_a 11.8817(12)
_cell_length_b 24.680(3)
_cell_length_c 22.231(2)
_cell_measurement_reflns_used 6541
_cell_measurement_temperature 193(2)
_cell_measurement_theta_max 26.38
_cell_measurement_theta_min 2.38
_cell_volume 6513.7(12)
_computing_cell_refinement 'Bruker SAINT (Bruker, 1997)'
_computing_data_collection 'Bruker SMART (Bruker, 1997)'
_computing_data_reduction 'Bruker SAINT (Bruker, 1997)'
_computing_molecular_graphics 'Bruker SHELXTL (Bruker, 1997)'
_computing_publication_material 'Bruker SHELXTL (Bruker, 1997)'
_computing_structure_refinement 'SHELXL-97 (Sheldrick, 1997)'
_computing_structure_solution 'SHELXS-97 (Sheldrick, 1990)'
_diffrn_ambient_temperature 193(2)
_diffrn_detector_area_resol_mean 8.192
_diffrn_measured_fraction_theta_full 0.997
_diffrn_measured_fraction_theta_max 0.997
_diffrn_measurement_device_type 'Bruker PLATFORM diffractometer/SMART 1000 CCD area detector'
_diffrn_measurement_method '\w scans'
_diffrn_radiation_monochromator graphite
_diffrn_radiation_source 'fine-focus sealed tube'
_diffrn_radiation_type MoK\a
_diffrn_radiation_wavelength 0.71073
_diffrn_reflns_av_R_equivalents 0.0569
_diffrn_reflns_av_sigmaI/netI 0.0505
_diffrn_reflns_limit_h_max 14
_diffrn_reflns_limit_h_min -14
_diffrn_reflns_limit_k_max 30
_diffrn_reflns_limit_k_min -30
_diffrn_reflns_limit_l_max 27
_diffrn_reflns_limit_l_min -27
_diffrn_reflns_number 49057
_diffrn_reflns_theta_full 26.43
_diffrn_reflns_theta_max 26.43
_diffrn_reflns_theta_min 1.23
_diffrn_standards_decay_% 0
_diffrn_standards_interval_time 0
_diffrn_standards_number 0
_exptl_absorpt_coefficient_mu 2.398
_exptl_absorpt_correction_T_max 0.8695
_exptl_absorpt_correction_T_min 0.2531
_exptl_absorpt_correction_type multi-scan
_exptl_absorpt_process_details 'SADABS (Sheldrick, 1996)'
_exptl_crystal_colour orange
_exptl_crystal_density_diffrn 1.598
_exptl_crystal_density_method 'not measured'
_exptl_crystal_description plate
_exptl_crystal_F_000 3168
_exptl_crystal_size_max 0.79
_exptl_crystal_size_mid 0.30
_exptl_crystal_size_min 0.06
_refine_diff_density_max 2.891
_refine_diff_density_min -3.482
_refine_diff_density_rms 0.177
_refine_ls_extinction_method none
_refine_ls_goodness_of_fit_ref 0.983
_refine_ls_hydrogen_treatment constr
_refine_ls_matrix_type full
_refine_ls_number_parameters 716
_refine_ls_number_reflns 13367
_refine_ls_number_restraints 0
_refine_ls_restrained_S_all 0.983
_refine_ls_R_factor_all 0.0578
_refine_ls_R_factor_gt 0.0457
_refine_ls_shift/su_max 0.002
_refine_ls_shift/su_mean 0.000
_refine_ls_structure_factor_coef Fsqd
_refine_ls_weighting_details 'calc w=1/[\s^2^(Fo^2^)+(0.0792P)^2^+0.0000P] where P=(Fo^2^+2Fc^2^)/3'
_refine_ls_weighting_scheme calc
_refine_ls_wR_factor_gt 0.1126
_refine_ls_wR_factor_ref 0.1180
_reflns_number_gt 10551
_reflns_number_total 13367
_reflns_threshold_expression I>2\s(I)
_cod_data_source_file om1010066_si_003.cif
_cod_data_source_block 6
_cod_depositor_comments
;
The following automatic conversions were performed:

'_symmetry_cell_setting' value 'Monoclinic' changed to 'monoclinic'
according to /home/saulius/struct/CIF-dictionaries/cif_core.dic
dictionary named 'cif_core.dic' version 2.4.1 from 2010-06-29.

Automatic conversion script
Id: cif_fix_values 1715 2011-07-08 13:25:40Z adriana 
;
_cod_original_sg_symbol_H-M 'P 21/n'
_cod_database_code 4063877

loop_
_symmetry_equiv_pos_as_xyz
'x, y, z'
'-x+1/2, y+1/2, -z+1/2'
'-x, -y, -z'
'x-1/2, -y-1/2, z-1/2'

loop_
_atom_site_label
_atom_site_type_symbol
_atom_site_fract_x
_atom_site_fract_y
_atom_site_fract_z
_atom_site_U_iso_or_equiv
_atom_site_adp_type
_atom_site_occupancy
_atom_site_symmetry_multiplicity
_atom_site_calc_flag
_atom_site_refinement_flags
Os Os -0.060837(14) 0.298884(7) 0.086282(7) 0.02058(7) Uani 1 1 d .
Rh Rh 0.14149(3) 0.238372(15) 0.086033(14) 0.02100(9) Uani 1 1 d .
P1 P -0.06630(10) 0.29554(5) 0.19251(5) 0.0199(2) Uani 1 1 d .
P2 P 0.15427(10) 0.23430(5) 0.18911(5) 0.0221(2) Uani 1 1 d .
P3 P -0.07336(10) 0.30254(5) -0.01995(5) 0.0207(2) Uani 1 1 d .
P4 P 0.14878(10) 0.24127(5) -0.01695(5) 0.0204(2) Uani 1 1 d .
O1 O 0.0910(3) 0.39960(15) 0.09087(16) 0.0403(9) Uani 1 1 d .
O2 O -0.3125(3) 0.3221(2) 0.08464(18) 0.0529(11) Uani 1 1 d .
O3 O -0.0604(3) 0.17442(15) 0.07283(16) 0.0354(8) Uani 1 1 d .
N1 N 0.3958(4) 0.20814(19) 0.08795(18) 0.0357(11) Uani 1 1 d .
N2 N 0.2899(4) 0.13787(19) 0.08412(17) 0.0358(10) Uani 1 1 d .
C1 C 0.0326(4) 0.3628(2) 0.08956(19) 0.0264(10) Uani 1 1 d .
C2 C -0.2170(4) 0.3133(2) 0.0856(2) 0.0328(11) Uani 1 1 d .
C3 C -0.0337(4) 0.2199(2) 0.08052(19) 0.0242(10) Uani 1 1 d .
C4 C 0.2855(4) 0.1927(2) 0.0859(2) 0.0299(11) Uani 1 1 d .
C5 C 0.4670(5) 0.1628(3) 0.0881(2) 0.0462(15) Uani 1 1 d .
C6 C 0.4004(5) 0.1195(3) 0.0858(2) 0.0452(15) Uani 1 1 d .
C7 C 0.4352(4) 0.2635(3) 0.0910(2) 0.0433(14) Uani 1 1 d .
H7A H 0.4780 0.2692 0.1290 0.052 Uiso 1 1 calc R
H7B H 0.3705 0.2881 0.0887 0.052 Uiso 1 1 calc R
H7C H 0.4837 0.2706 0.0573 0.052 Uiso 1 1 calc R
C8 C 0.5932(5) 0.1682(3) 0.0910(3) 0.063(2) Uani 1 1 d .
H8A H 0.6192 0.1782 0.0512 0.076 Uiso 1 1 calc R
H8B H 0.6272 0.1336 0.1035 0.076 Uiso 1 1 calc R
H8C H 0.6155 0.1964 0.1202 0.076 Uiso 1 1 calc R
C9 C 0.4286(6) 0.0607(3) 0.0839(3) 0.076(2) Uani 1 1 d .
H9A H 0.3951 0.0423 0.1179 0.092 Uiso 1 1 calc R
H9B H 0.5105 0.0562 0.0866 0.092 Uiso 1 1 calc R
H9C H 0.3985 0.0451 0.0461 0.092 Uiso 1 1 calc R
C10 C 0.1918(5) 0.1019(2) 0.0812(3) 0.0486(15) Uani 1 1 d .
H10A H 0.2022 0.0741 0.0505 0.058 Uiso 1 1 calc R
H10B H 0.1240 0.1230 0.0707 0.058 Uiso 1 1 calc R
H10C H 0.1835 0.0845 0.1204 0.058 Uiso 1 1 calc R
C11 C -0.2043(4) 0.2811(2) 0.22362(19) 0.0244(10) Uani 1 1 d .
C12 C -0.2519(4) 0.2299(2) 0.2169(2) 0.0355(12) Uani 1 1 d .
H12 H -0.2121 0.2027 0.1963 0.043 Uiso 1 1 calc R
C13 C -0.3551(5) 0.2178(2) 0.2391(3) 0.0426(13) Uani 1 1 d .
H13 H -0.3840 0.1819 0.2368 0.051 Uiso 1 1 calc R
C14 C -0.4164(4) 0.2589(3) 0.2651(2) 0.0426(14) Uani 1 1 d .
H14 H -0.4893 0.2514 0.2790 0.051 Uiso 1 1 calc R
C15 C -0.3736(5) 0.3099(3) 0.2709(3) 0.0480(15) Uani 1 1 d .
H15 H -0.4164 0.3376 0.2889 0.058 Uiso 1 1 calc R
C16 C -0.2664(4) 0.3214(2) 0.2504(2) 0.0387(12) Uani 1 1 d .
H16 H -0.2361 0.3569 0.2548 0.046 Uiso 1 1 calc R
C20 C 0.0188(4) 0.24024(19) 0.2253(2) 0.0250(10) Uani 1 1 d .
H20A H -0.0231 0.2057 0.2206 0.030 Uiso 1 1 calc R
H20B H 0.0324 0.2469 0.2689 0.030 Uiso 1 1 calc R
C21 C -0.0259(4) 0.3575(2) 0.23261(19) 0.0296(11) Uani 1 1 d .
C22 C -0.0669(5) 0.4060(2) 0.2095(2) 0.0400(13) Uani 1 1 d .
H22 H -0.1093 0.4062 0.1724 0.048 Uiso 1 1 calc R
C23 C -0.0466(6) 0.4545(3) 0.2400(3) 0.0591(19) Uani 1 1 d .
H23 H -0.0776 0.4875 0.2250 0.071 Uiso 1 1 calc R
C24 C 0.0193(7) 0.4535(3) 0.2924(3) 0.071(2) Uani 1 1 d .
H24 H 0.0363 0.4865 0.3128 0.085 Uiso 1 1 calc R
C25 C 0.0602(5) 0.4065(3) 0.3154(3) 0.0554(18) Uani 1 1 d .
H25 H 0.1060 0.4067 0.3514 0.066 Uiso 1 1 calc R
C26 C 0.0357(4) 0.3578(2) 0.2867(2) 0.0365(12) Uani 1 1 d .
H26 H 0.0613 0.3246 0.3041 0.044 Uiso 1 1 calc R
C30 C 0.0109(4) 0.25077(19) -0.05617(18) 0.0242(10) Uani 1 1 d .
H30A H 0.0223 0.2615 -0.0984 0.029 Uiso 1 1 calc R
H30B H -0.0307 0.2160 -0.0567 0.029 Uiso 1 1 calc R
C31 C 0.2400(4) 0.2869(2) 0.2266(2) 0.0253(10) Uani 1 1 d .
C32 C 0.2623(4) 0.3340(2) 0.1955(2) 0.0363(12) Uani 1 1 d .
H32 H 0.2396 0.3373 0.1542 0.044 Uiso 1 1 calc R
C33 C 0.3181(5) 0.3763(2) 0.2249(3) 0.0466(14) Uani 1 1 d .
H33 H 0.3356 0.4081 0.2031 0.056 Uiso 1 1 calc R
C34 C 0.3483(5) 0.3730(3) 0.2847(3) 0.0468(15) Uani 1 1 d .
H34 H 0.3840 0.4029 0.3045 0.056 Uiso 1 1 calc R
C35 C 0.3273(4) 0.3265(3) 0.3163(2) 0.0415(13) Uani 1 1 d .
H35 H 0.3498 0.3240 0.3577 0.050 Uiso 1 1 calc R
C36 C 0.2736(4) 0.2835(2) 0.2878(2) 0.0322(11) Uani 1 1 d .
H36 H 0.2592 0.2513 0.3097 0.039 Uiso 1 1 calc R
C41 C 0.2120(4) 0.1719(2) 0.22155(19) 0.0262(10) Uani 1 1 d .
C42 C 0.3275(4) 0.1648(2) 0.2263(2) 0.0317(11) Uani 1 1 d .
H42 H 0.3756 0.1935 0.2152 0.038 Uiso 1 1 calc R
C43 C 0.3745(5) 0.1164(2) 0.2469(2) 0.0411(13) Uani 1 1 d .
H43 H 0.4540 0.1123 0.2498 0.049 Uiso 1 1 calc R
C44 C 0.3063(5) 0.0746(3) 0.2631(3) 0.0490(15) Uani 1 1 d .
H44 H 0.3384 0.0415 0.2773 0.059 Uiso 1 1 calc R
C45 C 0.1900(5) 0.0807(2) 0.2587(3) 0.0467(14) Uani 1 1 d .
H45 H 0.1426 0.0519 0.2703 0.056 Uiso 1 1 calc R
C46 C 0.1431(4) 0.1287(2) 0.2374(2) 0.0356(12) Uani 1 1 d .
H46 H 0.0635 0.1323 0.2336 0.043 Uiso 1 1 calc R
C51 C -0.2138(4) 0.2879(2) -0.0528(2) 0.0264(10) Uani 1 1 d .
C52 C -0.2658(4) 0.2386(2) -0.0391(2) 0.0348(12) Uani 1 1 d .
H52 H -0.2267 0.2131 -0.0140 0.042 Uiso 1 1 calc R
C53 C -0.3729(4) 0.2267(2) -0.0615(2) 0.0379(12) Uani 1 1 d .
H53 H -0.4059 0.1927 -0.0526 0.045 Uiso 1 1 calc R
C54 C -0.4319(4) 0.2632(2) -0.0964(2) 0.0375(13) Uani 1 1 d .
H54 H -0.5064 0.2552 -0.1106 0.045 Uiso 1 1 calc R
C55 C -0.3830(4) 0.3118(2) -0.1108(2) 0.0394(13) Uani 1 1 d .
H55 H -0.4244 0.3373 -0.1349 0.047 Uiso 1 1 calc R
C56 C -0.2737(4) 0.3242(2) -0.0904(2) 0.0311(11) Uani 1 1 d .
H56 H -0.2397 0.3572 -0.1020 0.037 Uiso 1 1 calc R
C61 C -0.0417(4) 0.36759(19) -0.05327(19) 0.0260(10) Uani 1 1 d .
C62 C -0.0873(4) 0.4136(2) -0.0284(2) 0.0337(11) Uani 1 1 d .
H62 H -0.1306 0.4104 0.0064 0.040 Uiso 1 1 calc R
C63 C -0.0709(5) 0.4641(2) -0.0532(2) 0.0401(13) Uani 1 1 d .
H63 H -0.1057 0.4951 -0.0368 0.048 Uiso 1 1 calc R
C64 C -0.0034(5) 0.4693(2) -0.1022(2) 0.0405(13) Uani 1 1 d .
H64 H 0.0106 0.5042 -0.1184 0.049 Uiso 1 1 calc R
C65 C 0.0434(4) 0.4244(2) -0.1275(2) 0.0400(13) Uani 1 1 d .
H65 H 0.0899 0.4284 -0.1610 0.048 Uiso 1 1 calc R
C66 C 0.0234(4) 0.3731(2) -0.1046(2) 0.0293(11) Uani 1 1 d .
H66 H 0.0534 0.3420 -0.1234 0.035 Uiso 1 1 calc R
C71 C 0.2327(4) 0.29524(18) -0.0488(2) 0.0236(10) Uani 1 1 d .
C72 C 0.2592(4) 0.34024(19) -0.0138(2) 0.0306(10) Uani 1 1 d .
H72 H 0.2419 0.3408 0.0275 0.037 Uiso 1 1 calc R
C73 C 0.3110(5) 0.3845(2) -0.0394(3) 0.0432(13) Uani 1 1 d .
H73 H 0.3283 0.4156 -0.0155 0.052 Uiso 1 1 calc R
C74 C 0.3378(5) 0.3837(2) -0.0994(3) 0.0443(14) Uani 1 1 d .
H74 H 0.3736 0.4141 -0.1166 0.053 Uiso 1 1 calc R
C75 C 0.3123(4) 0.3387(2) -0.1342(2) 0.0376(12) Uani 1 1 d .
H75 H 0.3306 0.3381 -0.1755 0.045 Uiso 1 1 calc R
C76 C 0.2609(4) 0.2949(2) -0.1094(2) 0.0293(11) Uani 1 1 d .
H76 H 0.2442 0.2640 -0.1335 0.035 Uiso 1 1 calc R
C81 C 0.2007(4) 0.17971(19) -0.05303(19) 0.0264(10) Uani 1 1 d .
C82 C 0.3168(4) 0.1723(2) -0.0552(2) 0.0322(11) Uani 1 1 d .
H82 H 0.3668 0.2002 -0.0418 0.039 Uiso 1 1 calc R
C83 C 0.3593(5) 0.1242(2) -0.0768(2) 0.0433(13) Uani 1 1 d .
H83 H 0.4384 0.1189 -0.0773 0.052 Uiso 1 1 calc R
C84 C 0.2875(6) 0.0840(2) -0.0977(3) 0.0488(15) Uani 1 1 d .
H84 H 0.3173 0.0517 -0.1140 0.059 Uiso 1 1 calc R
C85 C 0.1740(6) 0.0903(2) -0.0951(3) 0.0522(16) Uani 1 1 d .
H85 H 0.1247 0.0622 -0.1088 0.063 Uiso 1 1 calc R
C86 C 0.1299(5) 0.1388(2) -0.0720(2) 0.0412(13) Uani 1 1 d .
H86 H 0.0507 0.1431 -0.0696 0.049 Uiso 1 1 calc R
S S -0.21482(14) 0.06758(6) 0.20289(7) 0.0469(4) Uani 1 1 d .
F91 F -0.1838(4) -0.03223(18) 0.2394(2) 0.0974(16) Uani 1 1 d .
F92 F -0.0823(5) 0.0280(2) 0.2874(2) 0.1058(18) Uani 1 1 d .
F93 F -0.0413(4) 0.0026(2) 0.1999(3) 0.0960(16) Uani 1 1 d .
O91 O -0.1370(4) 0.11135(19) 0.2031(3) 0.0831(17) Uani 1 1 d .
O92 O -0.2510(6) 0.0464(2) 0.1459(2) 0.097(2) Uani 1 1 d .
O93 O -0.3041(4) 0.0746(2) 0.2431(3) 0.0831(17) Uani 1 1 d .
C91 C -0.1298(7) 0.0135(3) 0.2350(3) 0.0625(19) Uani 1 1 d .

loop_
_atom_site_aniso_label
_atom_site_aniso_U_11
_atom_site_aniso_U_22
_atom_site_aniso_U_33
_atom_site_aniso_U_23
_atom_site_aniso_U_13
_atom_site_aniso_U_12
Os 0.02066(10) 0.02944(11) 0.01180(10) 0.00053(7) 0.00254(6) -0.00013(7)
Rh 0.02061(18) 0.0317(2) 0.01087(16) 0.00043(13) 0.00262(12) 0.00078(14)
P1 0.0208(6) 0.0275(6) 0.0116(5) 0.0005(4) 0.0038(4) 0.0001(5)
P2 0.0204(6) 0.0335(7) 0.0126(5) 0.0015(4) 0.0024(4) 0.0011(5)
P3 0.0224(6) 0.0283(6) 0.0115(5) 0.0008(4) 0.0009(4) -0.0013(5)
P4 0.0219(6) 0.0280(6) 0.0117(5) 0.0000(4) 0.0028(4) -0.0004(5)
O1 0.044(2) 0.042(2) 0.036(2) -0.0053(17) 0.0058(17) -0.0108(18)
O2 0.024(2) 0.094(3) 0.041(2) 0.005(2) 0.0017(17) 0.013(2)
O3 0.0287(19) 0.033(2) 0.044(2) 0.0024(16) 0.0004(16) -0.0049(15)
N1 0.026(2) 0.063(3) 0.019(2) 0.0022(19) 0.0039(16) 0.013(2)
N2 0.043(3) 0.046(3) 0.0193(19) 0.0077(18) 0.0087(18) 0.014(2)
C1 0.027(2) 0.036(3) 0.017(2) -0.0032(19) 0.0041(17) -0.002(2)
C2 0.031(3) 0.054(3) 0.013(2) 0.003(2) 0.0010(19) -0.001(2)
C3 0.027(2) 0.029(3) 0.016(2) 0.0029(18) 0.0004(17) -0.005(2)
C4 0.035(3) 0.041(3) 0.014(2) 0.0050(19) 0.0048(19) 0.007(2)
C5 0.039(3) 0.074(4) 0.026(3) 0.009(3) 0.003(2) 0.025(3)
C6 0.047(3) 0.065(4) 0.023(3) 0.012(3) 0.007(2) 0.026(3)
C7 0.029(3) 0.068(4) 0.033(3) -0.004(3) 0.002(2) -0.002(3)
C8 0.037(3) 0.105(6) 0.048(4) 0.011(4) 0.001(3) 0.024(4)
C9 0.086(6) 0.070(5) 0.075(5) 0.024(4) 0.022(4) 0.041(4)
C10 0.064(4) 0.042(3) 0.041(3) 0.000(3) 0.006(3) 0.012(3)
C11 0.021(2) 0.036(3) 0.016(2) 0.0003(18) -0.0006(17) -0.002(2)
C12 0.031(3) 0.043(3) 0.033(3) -0.002(2) 0.012(2) 0.002(2)
C13 0.030(3) 0.050(3) 0.048(3) -0.004(3) 0.006(2) -0.016(3)
C14 0.022(3) 0.081(4) 0.025(3) 0.002(3) 0.008(2) -0.003(3)
C15 0.030(3) 0.069(4) 0.045(3) -0.015(3) 0.015(3) 0.004(3)
C16 0.029(3) 0.050(3) 0.038(3) -0.007(2) 0.009(2) 0.000(2)
C20 0.022(2) 0.032(3) 0.021(2) 0.0073(19) 0.0021(17) 0.0036(19)
C21 0.027(2) 0.045(3) 0.018(2) -0.007(2) 0.0105(18) -0.011(2)
C22 0.060(4) 0.036(3) 0.025(3) -0.002(2) 0.015(2) -0.005(3)
C23 0.101(6) 0.039(3) 0.040(3) -0.005(3) 0.035(4) -0.012(3)
C24 0.099(6) 0.066(5) 0.051(4) -0.033(4) 0.044(4) -0.044(4)
C25 0.056(4) 0.076(5) 0.035(3) -0.027(3) 0.021(3) -0.026(4)
C26 0.030(3) 0.059(4) 0.021(2) -0.011(2) 0.0071(19) -0.006(2)
C30 0.026(2) 0.035(3) 0.0119(19) -0.0009(17) -0.0019(17) -0.0041(19)
C31 0.019(2) 0.036(3) 0.021(2) 0.0021(19) 0.0045(17) 0.0013(19)
C32 0.033(3) 0.052(3) 0.025(2) -0.001(2) 0.007(2) 0.002(2)
C33 0.046(3) 0.046(3) 0.049(3) 0.002(3) 0.007(3) -0.009(3)
C34 0.033(3) 0.058(4) 0.049(3) -0.017(3) -0.001(3) -0.010(3)
C35 0.031(3) 0.065(4) 0.028(3) -0.011(3) -0.005(2) -0.001(3)
C36 0.026(3) 0.048(3) 0.022(2) 0.002(2) -0.0014(19) 0.003(2)
C41 0.030(2) 0.036(3) 0.013(2) 0.0007(18) 0.0006(17) 0.003(2)
C42 0.028(2) 0.049(3) 0.019(2) 0.004(2) 0.0022(18) 0.000(2)
C43 0.033(3) 0.059(4) 0.031(3) 0.006(3) -0.004(2) 0.011(3)
C44 0.054(4) 0.049(4) 0.043(3) 0.005(3) -0.005(3) 0.021(3)
C45 0.047(3) 0.039(3) 0.054(4) 0.006(3) 0.006(3) -0.005(3)
C46 0.030(3) 0.040(3) 0.037(3) 0.003(2) -0.001(2) 0.001(2)
C51 0.019(2) 0.044(3) 0.016(2) -0.0026(19) 0.0008(17) 0.002(2)
C52 0.030(3) 0.044(3) 0.030(3) 0.009(2) -0.006(2) -0.005(2)
C53 0.031(3) 0.052(3) 0.031(3) 0.003(2) 0.003(2) -0.012(2)
C54 0.021(2) 0.062(4) 0.029(3) -0.004(2) 0.000(2) -0.004(2)
C55 0.032(3) 0.063(4) 0.023(2) -0.001(2) -0.003(2) 0.009(3)
C56 0.033(3) 0.039(3) 0.021(2) 0.000(2) 0.0006(19) 0.002(2)
C61 0.026(2) 0.034(3) 0.018(2) 0.0039(19) -0.0025(17) -0.004(2)
C62 0.046(3) 0.033(3) 0.022(2) -0.001(2) 0.007(2) -0.006(2)
C63 0.055(3) 0.033(3) 0.031(3) -0.004(2) -0.002(2) 0.004(3)
C64 0.054(3) 0.038(3) 0.029(3) 0.013(2) -0.003(2) -0.010(3)
C65 0.039(3) 0.046(3) 0.036(3) 0.015(2) 0.004(2) -0.003(3)
C66 0.031(3) 0.039(3) 0.018(2) 0.007(2) 0.0030(19) 0.001(2)
C71 0.019(2) 0.032(3) 0.020(2) 0.0054(18) 0.0004(17) -0.0006(18)
C72 0.030(3) 0.031(3) 0.031(3) -0.003(2) 0.000(2) -0.002(2)
C73 0.049(3) 0.036(3) 0.044(3) 0.001(2) 0.001(3) -0.011(3)
C74 0.039(3) 0.042(3) 0.052(4) 0.018(3) 0.003(3) -0.009(3)
C75 0.032(3) 0.053(3) 0.028(3) 0.016(2) 0.008(2) 0.003(2)
C76 0.027(3) 0.039(3) 0.021(2) 0.005(2) 0.0014(19) -0.001(2)
C81 0.038(3) 0.028(2) 0.013(2) -0.0012(18) 0.0034(18) 0.003(2)
C82 0.031(3) 0.040(3) 0.026(2) -0.001(2) 0.008(2) 0.004(2)
C83 0.042(3) 0.051(4) 0.037(3) -0.005(3) 0.010(2) 0.010(3)
C84 0.066(4) 0.039(3) 0.042(3) -0.009(3) 0.010(3) 0.015(3)
C85 0.062(4) 0.038(3) 0.057(4) -0.016(3) 0.003(3) -0.004(3)
C86 0.045(3) 0.042(3) 0.036(3) -0.006(2) 0.004(2) 0.001(3)
S 0.0598(10) 0.0387(8) 0.0426(8) -0.0030(6) 0.0080(7) -0.0038(7)
F91 0.108(4) 0.053(3) 0.131(5) 0.029(3) 0.002(3) -0.005(3)
F92 0.133(4) 0.121(4) 0.060(3) -0.008(3) -0.035(3) 0.017(3)
F93 0.076(3) 0.091(3) 0.121(4) -0.029(3) 0.005(3) 0.023(3)
O91 0.069(3) 0.046(3) 0.137(5) -0.006(3) 0.026(3) -0.008(2)
O92 0.156(6) 0.078(4) 0.054(3) -0.012(3) -0.033(4) 0.020(4)
O93 0.073(3) 0.078(4) 0.102(4) -0.004(3) 0.049(3) 0.006(3)
C91 0.084(5) 0.059(4) 0.044(4) -0.006(3) -0.007(4) -0.008(4)

loop_
_atom_type_symbol
_atom_type_description
_atom_type_scat_dispersion_real
_atom_type_scat_dispersion_imag
_atom_type_scat_source
C C 0.0033 0.0016 'International Tables Vol C Tables 4.2.6.8 and 6.1.1.4'
H H 0.0000 0.0000 'International Tables Vol C Tables 4.2.6.8 and 6.1.1.4'
N N 0.0061 0.0033 'International Tables Vol C Tables 4.2.6.8 and 6.1.1.4'
O O 0.0106 0.0060 'International Tables Vol C Tables 4.2.6.8 and 6.1.1.4'
F F 0.0171 0.0103 'International Tables Vol C Tables 4.2.6.8 and 6.1.1.4'
P P 0.1023 0.0942 'International Tables Vol C Tables 4.2.6.8 and 6.1.1.4'
S S 0.1246 0.1234 'International Tables Vol C Tables 4.2.6.8 and 6.1.1.4'
Rh Rh -1.1178 0.9187 'International Tables Vol C Tables 4.2.6.8 and 6.1.1.4'
Os Os -1.2165 7.6030 'International Tables Vol C Tables 4.2.6.8 and 6.1.1.4'

loop_
_geom_angle_atom_site_label_1
_geom_angle_atom_site_label_2
_geom_angle_atom_site_label_3
_geom_angle
C2 Os C1 114.2(2)
C2 Os C3 110.3(2)
C1 Os C3 135.46(19)
C2 Os P3 87.85(14)
C1 Os P3 91.12(13)
C3 Os P3 88.67(12)
C2 Os P1 87.03(14)
C1 Os P1 91.70(13)
C3 Os P1 92.36(12)
P3 Os P1 174.82(4)
C2 Os Rh 159.03(17)
C1 Os Rh 86.80(14)
C3 Os Rh 48.72(13)
P3 Os Rh 92.14(3)
P1 Os Rh 92.35(3)
C4 Rh C3 134.1(2)
C4 Rh P2 87.43(13)
C3 Rh P2 94.20(12)
C4 Rh P4 87.19(13)
C3 Rh P4 91.46(12)
P2 Rh P4 174.00(4)
C4 Rh Os 178.44(15)
C3 Rh Os 44.36(13)
P2 Rh Os 92.47(3)
P4 Rh Os 92.97(3)
C21 P1 C20 107.4(2)
C21 P1 C11 101.5(2)
C20 P1 C11 101.1(2)
C21 P1 Os 116.18(15)
C20 P1 Os 112.74(15)
C11 P1 Os 116.27(14)
C41 P2 C31 103.1(2)
C41 P2 C20 102.5(2)
C31 P2 C20 103.0(2)
C41 P2 Rh 116.18(15)
C31 P2 Rh 115.90(15)
C20 P2 Rh 114.30(15)
C61 P3 C30 108.2(2)
C61 P3 C51 102.3(2)
C30 P3 C51 101.1(2)
C61 P3 Os 115.87(15)
C30 P3 Os 113.57(14)
C51 P3 Os 114.28(15)
C71 P4 C81 103.6(2)
C71 P4 C30 102.3(2)
C81 P4 C30 101.9(2)
C71 P4 Rh 116.96(15)
C81 P4 Rh 115.90(14)
C30 P4 Rh 114.07(14)
C4 N1 C5 110.8(5)
C4 N1 C7 125.1(4)
C5 N1 C7 124.0(5)
C4 N2 C6 111.3(5)
C4 N2 C10 125.1(4)
C6 N2 C10 123.6(5)
O1 C1 Os 177.6(4)
O2 C2 Os 179.4(5)
O3 C3 Os 154.7(4)
O3 C3 Rh 118.0(4)
Os C3 Rh 86.92(18)
N2 C4 N1 104.0(4)
N2 C4 Rh 125.7(4)
N1 C4 Rh 130.3(4)
C6 C5 N1 106.5(5)
C6 C5 C8 131.6(6)
N1 C5 C8 122.0(6)
C5 C6 N2 107.4(5)
C5 C6 C9 130.6(6)
N2 C6 C9 122.1(6)
C16 C11 C12 118.5(5)
C16 C11 P1 121.3(4)
C12 C11 P1 120.0(4)
C13 C12 C11 121.6(5)
C12 C13 C14 118.7(5)
C15 C14 C13 121.0(5)
C14 C15 C16 119.9(5)
C11 C16 C15 120.0(5)
P1 C20 P2 111.4(2)
C26 C21 C22 118.9(5)
C26 C21 P1 123.3(4)
C22 C21 P1 117.6(4)
C21 C22 C23 120.8(5)
C24 C23 C22 118.6(6)
C25 C24 C23 121.2(6)
C24 C25 C26 120.4(6)
C21 C26 C25 119.9(6)
P3 C30 P4 111.9(2)
C32 C31 C36 118.8(5)
C32 C31 P2 118.9(4)
C36 C31 P2 121.9(4)
C31 C32 C33 119.7(5)
C34 C33 C32 121.0(6)
C33 C34 C35 120.1(5)
C34 C35 C36 119.9(5)
C35 C36 C31 120.4(5)
C42 C41 C46 118.2(5)
C42 C41 P2 119.6(4)
C46 C41 P2 122.0(4)
C41 C42 C43 121.3(5)
C44 C43 C42 120.1(5)
C43 C44 C45 119.7(5)
C46 C45 C44 120.2(5)
C45 C46 C41 120.4(5)
C56 C51 C52 117.8(4)
C56 C51 P3 123.0(4)
C52 C51 P3 119.1(4)
C53 C52 C51 120.9(5)
C54 C53 C52 120.7(5)
C53 C54 C55 119.7(5)
C54 C55 C56 120.9(5)
C55 C56 C51 119.9(5)
C62 C61 C66 118.7(4)
C62 C61 P3 118.2(4)
C66 C61 P3 123.0(4)
C63 C62 C61 121.2(5)
C62 C63 C64 119.6(5)
C65 C64 C63 120.4(5)
C64 C65 C66 120.6(5)
C65 C66 C61 119.5(5)
C72 C71 C76 119.1(4)
C72 C71 P4 118.8(4)
C76 C71 P4 121.7(4)
C71 C72 C73 119.7(5)
C74 C73 C72 120.4(5)
C75 C74 C73 119.9(5)
C76 C75 C74 120.0(5)
C75 C76 C71 120.8(5)
C86 C81 C82 119.2(5)
C86 C81 P4 122.1(4)
C82 C81 P4 118.3(4)
C83 C82 C81 120.0(5)
C84 C83 C82 120.4(5)
C85 C84 C83 120.4(5)
C84 C85 C86 119.7(6)
C81 C86 C85 120.3(5)
O92 S O91 117.1(4)
O92 S O93 113.5(4)
O91 S O93 113.9(3)
O92 S C91 103.0(3)
O91 S C91 102.0(3)
O93 S C91 105.1(4)
F91 C91 F92 111.2(6)
F91 C91 F93 105.4(6)
F92 C91 F93 104.3(6)
F91 C91 S 113.6(5)
F92 C91 S 111.2(5)
F93 C91 S 110.6(5)

loop_
_geom_bond_atom_site_label_1
_geom_bond_atom_site_label_2
_geom_bond_distance
Os C2 1.889(5)
Os C1 1.929(5)
Os C3 1.982(5)
Os P3 2.3621(11)
Os P1 2.3665(11)
Os Rh 2.8303(4)
Rh C4 2.049(5)
Rh C3 2.130(5)
Rh P2 2.2925(11)
Rh P4 2.2956(11)
P1 C21 1.824(5)
P1 C20 1.833(4)
P1 C11 1.840(5)
P2 C41 1.823(5)
P2 C31 1.830(5)
P2 C20 1.835(5)
P3 C61 1.814(5)
P3 C30 1.829(5)
P3 C51 1.830(5)
P4 C71 1.824(5)
P4 C81 1.836(5)
P4 C30 1.840(4)
O1 C1 1.143(6)
O2 C2 1.155(6)
O3 C3 1.176(6)
N1 C4 1.365(7)
N1 C5 1.402(7)
N1 C7 1.444(8)
N2 C4 1.354(7)
N2 C6 1.388(7)
N2 C10 1.465(8)
C5 C6 1.331(9)
C5 C8 1.504(8)
C6 C9 1.489(10)
C11 C16 1.387(7)
C11 C12 1.389(7)
C12 C13 1.374(7)
C13 C14 1.389(8)
C14 C15 1.361(8)
C15 C16 1.399(8)
C21 C26 1.382(6)
C21 C22 1.384(8)
C22 C23 1.391(8)
C23 C24 1.378(10)
C24 C25 1.350(10)
C25 C26 1.386(8)
C31 C32 1.382(7)
C31 C36 1.406(6)
C32 C33 1.386(8)
C33 C34 1.366(8)
C34 C35 1.373(8)
C35 C36 1.380(7)
C41 C42 1.384(6)
C41 C46 1.398(7)
C42 C43 1.387(7)
C43 C44 1.370(8)
C44 C45 1.390(8)
C45 C46 1.384(8)
C51 C56 1.400(7)
C51 C52 1.404(7)
C52 C53 1.380(7)
C53 C54 1.364(8)
C54 C55 1.375(8)
C55 C56 1.392(7)
C61 C62 1.384(7)
C61 C66 1.411(6)
C62 C63 1.380(7)
C63 C64 1.384(8)
C64 C65 1.370(8)
C65 C66 1.389(7)
C71 C72 1.385(6)
C71 C76 1.401(6)
C72 C73 1.388(7)
C73 C74 1.384(8)
C74 C75 1.381(8)
C75 C76 1.368(7)
C81 C86 1.370(7)
C81 C82 1.395(7)
C82 C83 1.383(7)
C83 C84 1.376(8)
C84 C85 1.360(9)
C85 C86 1.412(8)
S O92 1.421(5)
S O91 1.422(5)
S O93 1.425(5)
S C91 1.804(8)
F91 C91 1.304(8)
F92 C91 1.322(7)
F93 C91 1.361(9)

loop_
_geom_torsion_atom_site_label_1
_geom_torsion_atom_site_label_2
_geom_torsion_atom_site_label_3
_geom_torsion_atom_site_label_4
_geom_torsion
C2 Os Rh C4 -4(5)
C1 Os Rh C4 176(100)
C3 Os Rh C4 -7(5)
P3 Os Rh C4 -93(5)
P1 Os Rh C4 84(5)
C2 Os Rh C3 3.2(4)
C1 Os Rh C3 -177.3(2)
P3 Os Rh C3 -86.35(16)
P1 Os Rh C3 91.08(16)
C2 Os Rh P2 -90.2(4)
C1 Os Rh P2 89.18(13)
C3 Os Rh P2 -93.47(16)
P3 Os Rh P2 -179.82(4)
P1 Os Rh P2 -2.40(4)
C2 Os Rh P4 92.3(4)
C1 Os Rh P4 -88.29(13)
C3 Os Rh P4 89.05(16)
P3 Os Rh P4 2.71(4)
P1 Os Rh P4 -179.87(4)
C2 Os P1 C21 -96.9(2)
C1 Os P1 C21 17.2(2)
C3 Os P1 C21 152.9(2)
P3 Os P1 C21 -105.7(5)
Rh Os P1 C21 104.10(18)
C2 Os P1 C20 138.5(2)
C1 Os P1 C20 -107.4(2)
C3 Os P1 C20 28.3(2)
P3 Os P1 C20 129.7(5)
Rh Os P1 C20 -20.51(17)
C2 Os P1 C11 22.5(2)
C1 Os P1 C11 136.6(2)
C3 Os P1 C11 -87.8(2)
P3 Os P1 C11 13.6(5)
Rh Os P1 C11 -136.53(18)
C4 Rh P2 C41 -33.7(2)
C3 Rh P2 C41 100.3(2)
P4 Rh P2 C41 -60.2(5)
Os Rh P2 C41 144.73(17)
C4 Rh P2 C31 87.6(2)
C3 Rh P2 C31 -138.4(2)
P4 Rh P2 C31 61.1(5)
Os Rh P2 C31 -93.99(17)
C4 Rh P2 C20 -152.8(2)
C3 Rh P2 C20 -18.8(2)
P4 Rh P2 C20 -179(100)
Os Rh P2 C20 25.61(17)
C2 Os P3 C61 94.2(2)
C1 Os P3 C61 -19.9(2)
C3 Os P3 C61 -155.4(2)
P1 Os P3 C61 103.0(5)
Rh Os P3 C61 -106.78(17)
C2 Os P3 C30 -139.6(2)
C1 Os P3 C30 106.2(2)
C3 Os P3 C30 -29.2(2)
P1 Os P3 C30 -130.8(4)
Rh Os P3 C30 19.38(16)
C2 Os P3 C51 -24.4(2)
C1 Os P3 C51 -138.5(2)
C3 Os P3 C51 86.0(2)
P1 Os P3 C51 -15.5(5)
Rh Os P3 C51 134.64(18)
C4 Rh P4 C71 -87.1(2)
C3 Rh P4 C71 138.9(2)
P2 Rh P4 C71 -60.6(5)
Os Rh P4 C71 94.49(17)
C4 Rh P4 C81 35.7(2)
C3 Rh P4 C81 -98.4(2)
P2 Rh P4 C81 62.2(5)
Os Rh P4 C81 -142.74(18)
C4 Rh P4 C30 153.7(2)
C3 Rh P4 C30 19.6(2)
P2 Rh P4 C30 -180(100)
Os Rh P4 C30 -24.80(17)
C2 Os C1 O1 -163(10)
C3 Os C1 O1 14(10)
P3 Os C1 O1 -75(10)
P1 Os C1 O1 109(10)
Rh Os C1 O1 17(10)
C1 Os C2 O2 96(47)
C3 Os C2 O2 -82(47)
P3 Os C2 O2 6(47)
P1 Os C2 O2 -173(100)
Rh Os C2 O2 -85(47)
C2 Os C3 O3 9.9(9)
C1 Os C3 O3 -167.5(8)
P3 Os C3 O3 -77.3(8)
P1 Os C3 O3 97.6(8)
Rh Os C3 O3 -171.3(9)
C2 Os C3 Rh -178.77(15)
C1 Os C3 Rh 3.8(3)
P3 Os C3 Rh 94.02(11)
P1 Os C3 Rh -91.06(11)
C4 Rh C3 O3 -4.4(5)
P2 Rh C3 O3 -94.9(3)
P4 Rh C3 O3 83.1(3)
Os Rh C3 O3 175.8(4)
C4 Rh C3 Os 179.74(17)
P2 Rh C3 Os 89.25(12)
P4 Rh C3 Os -92.75(12)
C6 N2 C4 N1 0.8(5)
C10 N2 C4 N1 -179.6(4)
C6 N2 C4 Rh -178.9(3)
C10 N2 C4 Rh 0.8(7)
C5 N1 C4 N2 -0.8(5)
C7 N1 C4 N2 -179.3(4)
C5 N1 C4 Rh 178.9(3)
C7 N1 C4 Rh 0.3(7)
C3 Rh C4 N2 -2.6(5)
P2 Rh C4 N2 90.8(4)
P4 Rh C4 N2 -91.9(4)
Os Rh C4 N2 4(5)
C3 Rh C4 N1 177.9(4)
P2 Rh C4 N1 -88.8(4)
P4 Rh C4 N1 88.5(4)
Os Rh C4 N1 -175(100)
C4 N1 C5 C6 0.5(6)
C7 N1 C5 C6 179.1(5)
C4 N1 C5 C8 -179.2(5)
C7 N1 C5 C8 -0.5(8)
N1 C5 C6 N2 0.0(6)
C8 C5 C6 N2 179.6(5)
N1 C5 C6 C9 179.0(6)
C8 C5 C6 C9 -1.4(11)
C4 N2 C6 C5 -0.5(6)
C10 N2 C6 C5 179.8(5)
C4 N2 C6 C9 -179.6(5)
C10 N2 C6 C9 0.7(8)
C21 P1 C11 C16 21.2(4)
C20 P1 C11 C16 131.7(4)
Os P1 C11 C16 -105.9(4)
C21 P1 C11 C12 -163.3(4)
C20 P1 C11 C12 -52.8(4)
Os P1 C11 C12 69.6(4)
C16 C11 C12 C13 -3.9(8)
P1 C11 C12 C13 -179.6(4)
C11 C12 C13 C14 4.7(8)
C12 C13 C14 C15 -2.8(9)
C13 C14 C15 C16 0.2(9)
C12 C11 C16 C15 1.2(8)
P1 C11 C16 C15 176.8(4)
C14 C15 C16 C11 0.6(9)
C21 P1 C20 P2 -87.1(3)
C11 P1 C20 P2 167.0(2)
Os P1 C20 P2 42.2(3)
C41 P2 C20 P1 -172.2(2)
C31 P2 C20 P1 81.0(3)
Rh P2 C20 P1 -45.6(3)
C20 P1 C21 C26 -14.6(5)
C11 P1 C21 C26 91.0(4)
Os P1 C21 C26 -141.9(4)
C20 P1 C21 C22 170.4(4)
C11 P1 C21 C22 -84.0(4)
Os P1 C21 C22 43.1(4)
C26 C21 C22 C23 0.0(8)
P1 C21 C22 C23 175.2(4)
C21 C22 C23 C24 2.8(9)
C22 C23 C24 C25 -2.6(10)
C23 C24 C25 C26 -0.5(10)
C22 C21 C26 C25 -3.1(7)
P1 C21 C26 C25 -178.0(4)
C24 C25 C26 C21 3.4(8)
C61 P3 C30 P4 89.6(3)
C51 P3 C30 P4 -163.3(2)
Os P3 C30 P4 -40.5(3)
C71 P4 C30 P3 -83.6(3)
C81 P4 C30 P3 169.4(2)
Rh P4 C30 P3 43.7(3)
C41 P2 C31 C32 147.8(4)
C20 P2 C31 C32 -105.9(4)
Rh P2 C31 C32 19.7(4)
C41 P2 C31 C36 -39.1(4)
C20 P2 C31 C36 67.3(4)
Rh P2 C31 C36 -167.1(3)
C36 C31 C32 C33 0.7(7)
P2 C31 C32 C33 174.1(4)
C31 C32 C33 C34 -2.1(9)
C32 C33 C34 C35 2.4(9)
C33 C34 C35 C36 -1.3(9)
C34 C35 C36 C31 -0.1(8)
C32 C31 C36 C35 0.4(7)
P2 C31 C36 C35 -172.8(4)
C31 P2 C41 C42 -46.1(4)
C20 P2 C41 C42 -152.8(4)
Rh P2 C41 C42 81.8(4)
C31 P2 C41 C46 139.4(4)
C20 P2 C41 C46 32.6(4)
Rh P2 C41 C46 -92.7(4)
C46 C41 C42 C43 -0.8(7)
P2 C41 C42 C43 -175.6(4)
C41 C42 C43 C44 0.0(8)
C42 C43 C44 C45 0.1(9)
C43 C44 C45 C46 0.7(9)
C44 C45 C46 C41 -1.5(9)
C42 C41 C46 C45 1.6(7)
P2 C41 C46 C45 176.2(4)
C61 P3 C51 C56 -3.8(4)
C30 P3 C51 C56 -115.4(4)
Os P3 C51 C56 122.2(4)
C61 P3 C51 C52 177.5(4)
C30 P3 C51 C52 65.9(4)
Os P3 C51 C52 -56.4(4)
C56 C51 C52 C53 -0.6(8)
P3 C51 C52 C53 178.1(4)
C51 C52 C53 C54 -1.7(8)
C52 C53 C54 C55 1.9(8)
C53 C54 C55 C56 0.3(8)
C54 C55 C56 C51 -2.6(8)
C52 C51 C56 C55 2.7(7)
P3 C51 C56 C55 -175.9(4)
C30 P3 C61 C62 -173.4(4)
C51 P3 C61 C62 80.4(4)
Os P3 C61 C62 -44.6(4)
C30 P3 C61 C66 9.1(4)
C51 P3 C61 C66 -97.1(4)
Os P3 C61 C66 137.9(3)
C66 C61 C62 C63 0.6(7)
P3 C61 C62 C63 -177.0(4)
C61 C62 C63 C64 -3.0(8)
C62 C63 C64 C65 2.6(8)
C63 C64 C65 C66 0.3(8)
C64 C65 C66 C61 -2.7(8)
C62 C61 C66 C65 2.3(7)
P3 C61 C66 C65 179.7(4)
C81 P4 C71 C72 -148.1(4)
C30 P4 C71 C72 106.2(4)
Rh P4 C71 C72 -19.2(4)
C81 P4 C71 C76 38.6(4)
C30 P4 C71 C76 -67.1(4)
Rh P4 C71 C76 167.5(3)
C76 C71 C72 C73 1.2(7)
P4 C71 C72 C73 -172.3(4)
C71 C72 C73 C74 -0.8(8)
C72 C73 C74 C75 0.3(9)
C73 C74 C75 C76 -0.1(8)
C74 C75 C76 C71 0.5(8)
C72 C71 C76 C75 -1.0(7)
P4 C71 C76 C75 172.2(4)
C71 P4 C81 C86 -140.1(4)
C30 P4 C81 C86 -34.1(5)
Rh P4 C81 C86 90.3(4)
C71 P4 C81 C82 46.7(4)
C30 P4 C81 C82 152.7(4)
Rh P4 C81 C82 -82.8(4)
C86 C81 C82 C83 0.6(7)
P4 C81 C82 C83 173.9(4)
C81 C82 C83 C84 1.7(8)
C82 C83 C84 C85 -2.6(9)
C83 C84 C85 C86 1.3(10)
C82 C81 C86 C85 -1.8(8)
P4 C81 C86 C85 -174.9(4)
C84 C85 C86 C81 0.9(9)
O92 S C91 F91 -57.9(7)
O91 S C91 F91 -179.7(6)
O93 S C91 F91 61.2(6)
O92 S C91 F92 175.7(6)
O91 S C91 F92 54.0(7)
O93 S C91 F92 -65.2(6)
O92 S C91 F93 60.4(6)
O91 S C91 F93 -61.4(5)
O93 S C91 F93 179.5(5)
